data_7047514
loop_
_publ_author_name
'Hoy, Reinhard'
'L\"onnecke, Peter'
'Hey-Hawkins, Evamarie'

_publ_section_title
;
 Selective formation of a two-dimensional coordination polymer based on a
 tridentate phospholane ligand and gold(i).
;
_journal_issue 41
_journal_name_full 'Dalton transactions (Cambridge, England : 2003)'
_journal_page_first 14515
_journal_page_last 14520
_journal_paper_doi 10.1039/c8dt03630f
_journal_volume 47
_journal_year 2018
_chemical_formula_moiety 'C42 H45 Br3'
_chemical_formula_sum 'C42 H45 Br3'
_chemical_formula_weight 789.51
_space_group_crystal_system monoclinic
_space_group_IT_number 15
_space_group_name_Hall '-C 2yc'
_space_group_name_H-M_alt 'C 1 2/c 1'
_symmetry_space_group_name_Hall '-C 2yc'
_symmetry_space_group_name_H-M 'C 1 2/c 1'
_atom_sites_solution_hydrogens difmap
_atom_sites_solution_primary direct
_atom_sites_solution_secondary difmap
_audit_creation_method SHELXL-2018/3
_audit_update_record
;
2018-08-09 deposited with the CCDC.
2018-09-10 downloaded from the CCDC.
;
_cell_angle_alpha 90
_cell_angle_beta 96.537(2)
_cell_angle_gamma 90
_cell_formula_units_Z 8
_cell_length_a 28.6100(8)
_cell_length_b 15.5871(3)
_cell_length_c 16.2190(3)
_cell_measurement_reflns_used 9901
_cell_measurement_temperature 130(2)
_cell_measurement_theta_max 28.3640
_cell_measurement_theta_min 2.5420
_cell_volume 7185.8(3)
_computing_cell_refinement
;
CrysAlisPro, Agilent Technologies,
Version 1.171.37.34a (release 02-06-2014 CrysAlis171 .NET)
(compiled Jun  2 2014,16:24:16)
;
_computing_data_collection
;
CrysAlisPro, Agilent Technologies,
Version 1.171.37.34a (release 02-06-2014 CrysAlis171 .NET)
(compiled Jun  2 2014,16:24:16)
;
_computing_data_reduction
;
CrysAlisPro, Agilent Technologies,
Version 1.171.37.34a (release 02-06-2014 CrysAlis171 .NET)
(compiled Jun  2 2014,16:24:16)
;
_computing_molecular_graphics
;
 ORTEP3 for Windows
 L. J. Farrugia, J. Appl. Crystallogr. 1997, 30, 565.
;
_computing_publication_material
;
 WINGX
 L.J. Farrugia,
 J. Appl. Cryst., 2012, 45, 849-854.
;
_computing_structure_refinement 'SHELXL-2018/3 (Sheldrick, 2018)'
_computing_structure_solution
;
 SHELXS-2013
 Program for Crystal Structure Analysis (Release 2013-1)
 G. M. Sheldrick, Instit\"ut f\"ur Anorganische Chemie der Universit\"at,
 Tammanstrasse 4, D-3400 G\"ottingen, Germany.
 G. M. Sheldrick, Acta. Cryst., 2008, A64, 112 - 122
;
_diffrn_ambient_temperature 130(2)
_diffrn_detector_area_resol_mean 16.3560
_diffrn_measured_fraction_theta_full 0.999
_diffrn_measured_fraction_theta_max 0.999
_diffrn_measurement_device_type 'Xcalibur, Sapphire3, Gemini'
_diffrn_measurement_method '\w scans'
_diffrn_radiation_type MoK\a
_diffrn_radiation_wavelength 0.71073
_diffrn_reflns_av_R_equivalents 0.0705
_diffrn_reflns_av_unetI/netI 0.0522
_diffrn_reflns_Laue_measured_fraction_full 0.999
_diffrn_reflns_Laue_measured_fraction_max 0.999
_diffrn_reflns_limit_h_max 40
_diffrn_reflns_limit_h_min -40
_diffrn_reflns_limit_k_max 21
_diffrn_reflns_limit_k_min -22
_diffrn_reflns_limit_l_max 23
_diffrn_reflns_limit_l_min -23
_diffrn_reflns_number 64468
_diffrn_reflns_point_group_measured_fraction_full 0.999
_diffrn_reflns_point_group_measured_fraction_max 0.999
_diffrn_reflns_theta_full 25.242
_diffrn_reflns_theta_max 30.507
_diffrn_reflns_theta_min 2.516
_diffrn_source 'Enhance (Mo) X-ray Source'
_exptl_absorpt_coefficient_mu 3.397
_exptl_absorpt_correction_T_max 1.00000
_exptl_absorpt_correction_T_min 0.49805
_exptl_absorpt_correction_type multi-scan
_exptl_absorpt_process_details
;
CrysAlisPro, Agilent Technologies,
Version 1.171.37.34a (release 02-06-2014 CrysAlis171 .NET)
(compiled Jun  2 2014,16:24:16)
Empirical absorption correction using spherical harmonics,
 implemented in SCALE3 ABSPACK scaling algorithm.
Empirical absorption correction using spherical harmonics,
 implemented in SCALE3 ABSPACK scaling algorithm.
;
_exptl_crystal_colour 'clear colourless'
_exptl_crystal_density_diffrn 1.460
_exptl_crystal_description prism
_exptl_crystal_F_000 3216
_exptl_crystal_size_max 0.50
_exptl_crystal_size_mid 0.35
_exptl_crystal_size_min 0.07
_refine_diff_density_max 1.521
_refine_diff_density_min -1.022
_refine_diff_density_rms 0.106
_refine_ls_extinction_method none
_refine_ls_goodness_of_fit_ref 1.014
_refine_ls_hydrogen_treatment refall
_refine_ls_matrix_type full
_refine_ls_number_parameters 586
_refine_ls_number_reflns 10973
_refine_ls_number_restraints 0
_refine_ls_restrained_S_all 1.014
_refine_ls_R_factor_all 0.0928
_refine_ls_R_factor_gt 0.0447
_refine_ls_shift/su_max 0.002
_refine_ls_shift/su_mean 0.000
_refine_ls_structure_factor_coef Fsqd
_refine_ls_weighting_details 'w=1/[\s^2^(Fo^2^)+(0.0513P)^2^+17.9609P] where P=(Fo^2^+2Fc^2^)/3'
_refine_ls_weighting_scheme calc
_refine_ls_wR_factor_gt 0.1000
_refine_ls_wR_factor_ref 0.1237
_reflns_Friedel_coverage 0.000
_reflns_number_gt 7001
_reflns_number_total 10973
_reflns_threshold_expression 'I > 2\s(I)'
_cod_data_source_file c8dt03630f2.cif
_cod_data_source_block x2031fin
_cod_depositor_comments 'Adding full bibliography for 7047513--7047514.cif.'
_cod_database_code 7047514
_shelx_shelxl_version_number 2018/3
_shelx_space_group_comment
;
The symmetry employed for this shelxl refinement is uniquely defined
by the following loop, which should always be used as a source of
symmetry information in preference to the above space-group names.
They are only intended as comments.
;

loop_
_space_group_symop_operation_xyz
'x, y, z'
'-x, y, -z+1/2'
'x+1/2, y+1/2, z'
'-x+1/2, y+1/2, -z+1/2'
'-x, -y, -z'
'x, -y, z-1/2'
'-x+1/2, -y+1/2, -z'
'x+1/2, -y+1/2, z-1/2'

loop_
_atom_site_label
_atom_site_type_symbol
_atom_site_fract_x
_atom_site_fract_y
_atom_site_fract_z
_atom_site_U_iso_or_equiv
_atom_site_adp_type
_atom_site_occupancy
_atom_site_site_symmetry_order
_atom_site_calc_flag
Br1 Br 0.52710(2) 1.32727(3) -0.07127(2) 0.04025(10) Uani 1 1 d
Br2 Br 0.39045(2) 1.44517(3) 0.89468(2) 0.04219(11) Uani 1 1 d
Br3 Br 0.21430(2) 0.52674(2) 0.36922(2) 0.03278(9) Uani 1 1 d
C1 C 0.38231(10) 1.1231(2) 0.31503(17) 0.0224(6) Uani 1 1 d
C2 C 0.38082(11) 1.1817(2) 0.38035(19) 0.0249(6) Uani 1 1 d
C3 C 0.35712(11) 1.16180(19) 0.44816(18) 0.0242(6) Uani 1 1 d
C4 C 0.33312(11) 1.0841(2) 0.44818(19) 0.0257(6) Uani 1 1 d
C5 C 0.33461(11) 1.02458(19) 0.38526(18) 0.0229(6) Uani 1 1 d
C6 C 0.35973(11) 1.0453(2) 0.31936(18) 0.0232(6) Uani 1 1 d
C7 C 0.40543(11) 1.1433(2) 0.24098(18) 0.0254(6) Uani 1 1 d
C8 C 0.43541(10) 1.2069(2) 0.23354(18) 0.0234(6) Uani 1 1 d
C9 C 0.45695(10) 1.23194(19) 0.15859(17) 0.0222(6) Uani 1 1 d
C10 C 0.47563(10) 1.1719(2) 0.10578(18) 0.0243(6) Uani 1 1 d
C11 C 0.49662(11) 1.2018(2) 0.03754(19) 0.0281(7) Uani 1 1 d
C12 C 0.49847(11) 1.2880(2) 0.02192(19) 0.0297(7) Uani 1 1 d
C13 C 0.48083(11) 1.3477(2) 0.0730(2) 0.0289(7) Uani 1 1 d
C14 C 0.46017(10) 1.3210(2) 0.14172(19) 0.0246(6) Uani 1 1 d
C15 C 0.47615(14) 1.0765(2) 0.1194(2) 0.0319(7) Uani 1 1 d
C16 C 0.43959(18) 1.0292(3) 0.0610(3) 0.0442(10) Uani 1 1 d
C17 C 0.44021(12) 1.3858(2) 0.1982(2) 0.0301(7) Uani 1 1 d
C18 C 0.44419(17) 1.4784(2) 0.1724(3) 0.0431(9) Uani 1 1 d
C19 C 0.35878(12) 1.2232(2) 0.51724(19) 0.0274(6) Uani 1 1 d
C20 C 0.35277(11) 1.2040(2) 0.59496(19) 0.0254(6) Uani 1 1 d
C21 C 0.35968(11) 1.2628(2) 0.66686(18) 0.0240(6) Uani 1 1 d
C22 C 0.33474(11) 1.3401(2) 0.66993(18) 0.0253(6) Uani 1 1 d
C23 C 0.34353(12) 1.3930(2) 0.7393(2) 0.0280(7) Uani 1 1 d
C24 C 0.37692(12) 1.3699(2) 0.80319(18) 0.0282(7) Uani 1 1 d
C25 C 0.40125(12) 1.2938(2) 0.8019(2) 0.0285(7) Uani 1 1 d
C26 C 0.39263(11) 1.2392(2) 0.73449(18) 0.0248(6) Uani 1 1 d
C27 C 0.29799(13) 1.3697(2) 0.6023(2) 0.0331(7) Uani 1 1 d
C28 C 0.31509(18) 1.4419(3) 0.5508(3) 0.0454(10) Uani 1 1 d
C29 C 0.41984(13) 1.1563(2) 0.7310(2) 0.0308(7) Uani 1 1 d
C30 C 0.44783(15) 1.1282(3) 0.8106(3) 0.0398(9) Uani 1 1 d
C31 C 0.30928(11) 0.9430(2) 0.38998(19) 0.0261(6) Uani 1 1 d
C32 C 0.31000(11) 0.8762(2) 0.33888(19) 0.0249(6) Uani 1 1 d
C33 C 0.28651(10) 0.79254(19) 0.34778(17) 0.0222(6) Uani 1 1 d
C34 C 0.29673(11) 0.7423(2) 0.42006(18) 0.0239(6) Uani 1 1 d
C35 C 0.27485(11) 0.6634(2) 0.42462(18) 0.0247(6) Uani 1 1 d
C36 C 0.24365(11) 0.6354(2) 0.35922(18) 0.0241(6) Uani 1 1 d
C37 C 0.23326(10) 0.68215(19) 0.28792(18) 0.0218(6) Uani 1 1 d
C38 C 0.25471(10) 0.76164(19) 0.28177(17) 0.0227(6) Uani 1 1 d
C39 C 0.33263(12) 0.7710(2) 0.4907(2) 0.0296(7) Uani 1 1 d
C40 C 0.33953(13) 0.7108(2) 0.5643(2) 0.0326(7) Uani 1 1 d
C41 C 0.24073(12) 0.8141(2) 0.20466(19) 0.0281(7) Uani 1 1 d
C42 C 0.19984(16) 0.8733(3) 0.2166(3) 0.0450(10) Uani 1 1 d
H2 H 0.3946(11) 1.234(2) 0.3803(18) 0.017(8) Uiso 1 1 d
H4 H 0.3170(12) 1.070(2) 0.491(2) 0.026(9) Uiso 1 1 d
H6 H 0.3601(12) 1.008(2) 0.273(2) 0.027(9) Uiso 1 1 d
H7 H 0.3959(12) 1.108(2) 0.192(2) 0.029(9) Uiso 1 1 d
H8 H 0.4413(11) 1.246(2) 0.2788(19) 0.016(7) Uiso 1 1 d
H11 H 0.5089(12) 1.158(2) 0.002(2) 0.028(9) Uiso 1 1 d
H13 H 0.4819(12) 1.405(2) 0.062(2) 0.022(8) Uiso 1 1 d
H15A H 0.5048(15) 1.060(3) 0.109(2) 0.042(11) Uiso 1 1 d
H15B H 0.4724(12) 1.065(2) 0.174(2) 0.025(9) Uiso 1 1 d
H16A H 0.4444(14) 1.036(2) 0.003(3) 0.038(10) Uiso 1 1 d
H16B H 0.4394(15) 0.972(3) 0.068(2) 0.042(11) Uiso 1 1 d
H16C H 0.4082(16) 1.048(3) 0.070(3) 0.045(12) Uiso 1 1 d
H17A H 0.4562(12) 1.380(2) 0.255(2) 0.020(8) Uiso 1 1 d
H17B H 0.4066(14) 1.372(2) 0.202(2) 0.037(10) Uiso 1 1 d
H18A H 0.4774(15) 1.496(3) 0.171(2) 0.040(11) Uiso 1 1 d
H18B H 0.4253(19) 1.489(3) 0.119(3) 0.073(16) Uiso 1 1 d
H18C H 0.4286(17) 1.517(3) 0.216(3) 0.065(14) Uiso 1 1 d
H19 H 0.3684(12) 1.279(2) 0.507(2) 0.030(9) Uiso 1 1 d
H20 H 0.3473(12) 1.154(2) 0.606(2) 0.026(9) Uiso 1 1 d
H23 H 0.3280(13) 1.442(2) 0.739(2) 0.026(9) Uiso 1 1 d
H25 H 0.4224(12) 1.283(2) 0.848(2) 0.027(9) Uiso 1 1 d
H27A H 0.2709(14) 1.389(3) 0.627(2) 0.037(10) Uiso 1 1 d
H27B H 0.2864(14) 1.325(3) 0.565(2) 0.040(11) Uiso 1 1 d
H28A H 0.3449(16) 1.428(3) 0.531(3) 0.046(12) Uiso 1 1 d
H28B H 0.2913(17) 1.457(3) 0.509(3) 0.061(14) Uiso 1 1 d
H28C H 0.3227(14) 1.489(3) 0.585(2) 0.040(11) Uiso 1 1 d
H29A H 0.3959(15) 1.112(3) 0.713(2) 0.042(11) Uiso 1 1 d
H29B H 0.4426(12) 1.160(2) 0.686(2) 0.027(9) Uiso 1 1 d
H30A H 0.4723(16) 1.166(3) 0.831(3) 0.049(12) Uiso 1 1 d
H30B H 0.4293(14) 1.127(3) 0.850(2) 0.037(11) Uiso 1 1 d
H30C H 0.4616(15) 1.076(3) 0.804(2) 0.046(12) Uiso 1 1 d
H31 H 0.2928(12) 0.939(2) 0.436(2) 0.022(8) Uiso 1 1 d
H32 H 0.3243(13) 0.881(2) 0.290(2) 0.037(10) Uiso 1 1 d
H35 H 0.2801(13) 0.630(2) 0.473(2) 0.032(9) Uiso 1 1 d
H37 H 0.2126(13) 0.660(2) 0.243(2) 0.033(10) Uiso 1 1 d
H39A H 0.3624(16) 0.777(3) 0.468(3) 0.050(12) Uiso 1 1 d
H39B H 0.3217(16) 0.825(3) 0.515(3) 0.059(13) Uiso 1 1 d
H40A H 0.3522(13) 0.654(2) 0.548(2) 0.031(9) Uiso 1 1 d
H40B H 0.3114(14) 0.700(2) 0.592(2) 0.033(10) Uiso 1 1 d
H40C H 0.3621(15) 0.737(3) 0.607(3) 0.046(11) Uiso 1 1 d
H41A H 0.2702(16) 0.848(3) 0.190(3) 0.057(13) Uiso 1 1 d
H41B H 0.2314(12) 0.778(2) 0.156(2) 0.028(9) Uiso 1 1 d
H42A H 0.1937(16) 0.911(3) 0.169(3) 0.063(14) Uiso 1 1 d
H42B H 0.1715(15) 0.839(3) 0.229(2) 0.043(11) Uiso 1 1 d
H42C H 0.2079(19) 0.914(3) 0.266(3) 0.078(16) Uiso 1 1 d

loop_
_atom_site_aniso_label
_atom_site_aniso_U_11
_atom_site_aniso_U_22
_atom_site_aniso_U_33
_atom_site_aniso_U_23
_atom_site_aniso_U_13
_atom_site_aniso_U_12
Br1 0.0389(2) 0.0467(2) 0.03784(18) 0.01229(15) 0.01600(15) -0.00103(16)
Br2 0.0504(2) 0.0425(2) 0.03252(18) -0.01162(15) -0.00037(15) 0.00530(17)
Br3 0.0422(2) 0.02390(16) 0.03037(16) 0.00317(12) -0.00382(13) -0.01080(14)
C1 0.0182(14) 0.0263(16) 0.0223(13) 0.0019(11) 0.0006(11) -0.0006(12)
C2 0.0250(15) 0.0223(16) 0.0270(14) 0.0048(12) 0.0011(12) -0.0039(12)
C3 0.0253(15) 0.0227(15) 0.0244(13) -0.0009(11) 0.0011(11) -0.0013(12)
C4 0.0284(16) 0.0263(16) 0.0230(14) 0.0027(12) 0.0059(12) -0.0026(13)
C5 0.0236(15) 0.0196(14) 0.0255(13) 0.0024(11) 0.0028(11) -0.0014(12)
C6 0.0220(15) 0.0228(15) 0.0246(14) -0.0007(11) 0.0014(11) -0.0001(12)
C7 0.0261(16) 0.0285(16) 0.0215(13) 0.0019(12) 0.0022(11) -0.0006(13)
C8 0.0207(14) 0.0240(15) 0.0253(14) 0.0031(12) 0.0012(11) 0.0017(12)
C9 0.0173(14) 0.0253(15) 0.0233(13) 0.0037(11) -0.0008(10) -0.0019(11)
C10 0.0200(14) 0.0262(16) 0.0262(14) 0.0051(12) 0.0002(11) 0.0023(12)
C11 0.0257(16) 0.0316(17) 0.0273(15) 0.0033(13) 0.0042(12) 0.0031(14)
C12 0.0251(16) 0.0373(18) 0.0275(15) 0.0095(13) 0.0058(12) -0.0008(14)
C13 0.0233(16) 0.0299(18) 0.0333(16) 0.0076(13) 0.0018(12) -0.0023(13)
C14 0.0154(13) 0.0269(16) 0.0314(15) 0.0046(12) 0.0021(11) -0.0014(12)
C15 0.037(2) 0.0282(18) 0.0321(17) 0.0056(13) 0.0101(14) 0.0077(15)
C16 0.066(3) 0.030(2) 0.038(2) -0.0043(16) 0.0138(19) -0.010(2)
C17 0.0281(17) 0.0263(17) 0.0367(17) 0.0020(13) 0.0072(14) -0.0010(13)
C18 0.049(3) 0.0275(19) 0.055(2) 0.0061(17) 0.018(2) 0.0049(18)
C19 0.0276(16) 0.0263(17) 0.0288(15) 0.0004(12) 0.0048(12) -0.0063(13)
C20 0.0273(16) 0.0214(16) 0.0281(15) 0.0020(12) 0.0052(12) -0.0044(13)
C21 0.0245(15) 0.0240(15) 0.0245(14) 0.0038(11) 0.0068(11) -0.0027(12)
C22 0.0243(15) 0.0256(16) 0.0261(14) 0.0052(12) 0.0035(12) -0.0007(12)
C23 0.0267(16) 0.0241(16) 0.0338(16) 0.0009(13) 0.0057(13) 0.0039(13)
C24 0.0333(17) 0.0290(17) 0.0229(14) -0.0011(12) 0.0055(12) -0.0015(14)
C25 0.0258(16) 0.0327(18) 0.0269(15) 0.0020(13) 0.0026(12) 0.0021(14)
C26 0.0253(15) 0.0245(15) 0.0258(14) 0.0034(12) 0.0078(11) 0.0009(12)
C27 0.0339(19) 0.0320(19) 0.0317(17) 0.0029(14) -0.0034(14) 0.0015(15)
C28 0.058(3) 0.035(2) 0.040(2) 0.0118(17) -0.007(2) 0.007(2)
C29 0.0321(18) 0.0280(18) 0.0333(16) 0.0026(13) 0.0077(14) 0.0050(14)
C30 0.037(2) 0.035(2) 0.045(2) 0.0042(17) -0.0005(17) 0.0121(18)
C31 0.0255(16) 0.0256(16) 0.0286(15) 0.0013(12) 0.0081(12) -0.0045(13)
C32 0.0234(15) 0.0236(15) 0.0282(15) 0.0003(12) 0.0050(12) -0.0031(12)
C33 0.0220(14) 0.0207(14) 0.0246(13) -0.0006(11) 0.0053(11) -0.0018(12)
C34 0.0213(14) 0.0242(15) 0.0261(14) -0.0015(11) 0.0018(11) -0.0010(12)
C35 0.0262(15) 0.0231(15) 0.0241(14) 0.0024(12) -0.0002(11) -0.0009(12)
C36 0.0230(15) 0.0234(15) 0.0264(14) -0.0007(11) 0.0047(11) -0.0028(12)
C37 0.0210(14) 0.0207(14) 0.0233(13) 0.0006(11) 0.0009(11) -0.0015(12)
C38 0.0211(14) 0.0232(15) 0.0243(13) -0.0001(11) 0.0044(11) 0.0013(12)
C39 0.0266(17) 0.0301(18) 0.0307(15) 0.0000(13) -0.0030(13) -0.0057(14)
C40 0.0315(18) 0.0342(19) 0.0301(16) -0.0025(14) -0.0055(14) -0.0035(15)
C41 0.0320(17) 0.0260(17) 0.0261(15) 0.0028(12) 0.0027(13) 0.0005(14)
C42 0.042(2) 0.048(2) 0.045(2) 0.0110(19) 0.0041(18) 0.015(2)

loop_
_atom_type_symbol
_atom_type_description
_atom_type_scat_dispersion_real
_atom_type_scat_dispersion_imag
_atom_type_scat_source
Br Br -0.2901 2.4595 'International Tables Vol C Tables 4.2.6.8 and 6.1.1.4'
C C 0.0033 0.0016 'International Tables Vol C Tables 4.2.6.8 and 6.1.1.4'
H H 0.0000 0.0000 'International Tables Vol C Tables 4.2.6.8 and 6.1.1.4'

loop_
_geom_angle_atom_site_label_1
_geom_angle_atom_site_label_2
_geom_angle_atom_site_label_3
_geom_angle
C6 C1 C2 118.6(3)
C6 C1 C7 119.1(3)
C2 C1 C7 122.2(3)
C3 C2 C1 120.7(3)
C3 C2 H2 116.9(19)
C1 C2 H2 122.4(19)
C2 C3 C4 118.6(3)
C2 C3 C19 118.7(3)
C4 C3 C19 122.6(3)
C5 C4 C3 121.8(3)
C5 C4 H4 117(2)
C3 C4 H4 121(2)
C4 C5 C6 118.2(3)
C4 C5 C31 119.0(3)
C6 C5 C31 122.7(3)
C1 C6 C5 121.9(3)
C1 C6 H6 117(2)
C5 C6 H6 121(2)
C8 C7 C1 126.2(3)
C8 C7 H7 118(2)
C1 C7 H7 116(2)
C7 C8 C9 127.4(3)
C7 C8 H8 118.0(18)
C9 C8 H8 114.1(18)
C10 C9 C14 119.5(3)
C10 C9 C8 123.1(3)
C14 C9 C8 117.3(3)
C11 C10 C9 119.1(3)
C11 C10 C15 116.6(3)
C9 C10 C15 124.3(3)
C12 C11 C10 120.1(3)
C12 C11 H11 123(2)
C10 C11 H11 116(2)
C11 C12 C13 121.8(3)
C11 C12 Br1 119.5(3)
C13 C12 Br1 118.7(3)
C12 C13 C14 120.0(3)
C12 C13 H13 122(2)
C14 C13 H13 118(2)
C13 C14 C9 119.5(3)
C13 C14 C17 120.7(3)
C9 C14 C17 119.8(3)
C10 C15 C16 113.2(3)
C10 C15 H15A 104(3)
C16 C15 H15A 110(3)
C10 C15 H15B 110(2)
C16 C15 H15B 111(2)
H15A C15 H15B 109(3)
C15 C16 H16A 113(2)
C15 C16 H16B 114(3)
H16A C16 H16B 104(3)
C15 C16 H16C 110(2)
H16A C16 H16C 110(3)
H16B C16 H16C 105(4)
C18 C17 C14 115.0(3)
C18 C17 H17A 107.8(19)
C14 C17 H17A 109.5(19)
C18 C17 H17B 109(2)
C14 C17 H17B 109(2)
H17A C17 H17B 106(3)
C17 C18 H18A 112(2)
C17 C18 H18B 111(3)
H18A C18 H18B 112(4)
C17 C18 H18C 108(3)
H18A C18 H18C 109(3)
H18B C18 H18C 105(4)
C20 C19 C3 125.5(3)
C20 C19 H19 117(2)
C3 C19 H19 117(2)
C19 C20 C21 126.1(3)
C19 C20 H20 118(2)
C21 C20 H20 115(2)
C22 C21 C26 119.6(3)
C22 C21 C20 122.5(3)
C26 C21 C20 118.0(3)
C23 C22 C21 119.4(3)
C23 C22 C27 117.0(3)
C21 C22 C27 123.7(3)
C24 C23 C22 119.9(3)
C24 C23 H23 123(2)
C22 C23 H23 117(2)
C23 C24 C25 121.5(3)
C23 C24 Br2 119.4(3)
C25 C24 Br2 119.1(2)
C24 C25 C26 119.7(3)
C24 C25 H25 115(2)
C26 C25 H25 125(2)
C25 C26 C21 119.8(3)
C25 C26 C29 120.5(3)
C21 C26 C29 119.6(3)
C22 C27 C28 112.8(3)
C22 C27 H27A 109(2)
C28 C27 H27A 109(2)
C22 C27 H27B 113(2)
C28 C27 H27B 108(2)
H27A C27 H27B 105(3)
C27 C28 H28A 111(3)
C27 C28 H28B 110(3)
H28A C28 H28B 115(4)
C27 C28 H28C 109(2)
H28A C28 H28C 103(4)
H28B C28 H28C 110(4)
C30 C29 C26 116.2(3)
C30 C29 H29A 109(2)
C26 C29 H29A 105(2)
C30 C29 H29B 107.7(19)
C26 C29 H29B 110.4(19)
H29A C29 H29B 108(3)
C29 C30 H30A 114(3)
C29 C30 H30B 109(3)
H30A C30 H30B 104(4)
C29 C30 H30C 110(3)
H30A C30 H30C 107(4)
H30B C30 H30C 112(4)
C32 C31 C5 126.9(3)
C32 C31 H31 119(2)
C5 C31 H31 114(2)
C31 C32 C33 126.0(3)
C31 C32 H32 120(2)
C33 C32 H32 113(2)
C38 C33 C34 119.7(3)
C38 C33 C32 119.2(3)
C34 C33 C32 121.0(3)
C35 C34 C33 119.0(3)
C35 C34 C39 119.5(3)
C33 C34 C39 121.5(3)
C36 C35 C34 119.8(3)
C36 C35 H35 119(2)
C34 C35 H35 121(2)
C37 C36 C35 122.7(3)
C37 C36 Br3 119.3(2)
C35 C36 Br3 118.0(2)
C36 C37 C38 118.6(3)
C36 C37 H37 120(2)
C38 C37 H37 121(2)
C37 C38 C33 120.1(3)
C37 C38 C41 117.7(3)
C33 C38 C41 122.1(3)
C40 C39 C34 115.4(3)
C40 C39 H39A 108(3)
C34 C39 H39A 107(2)
C40 C39 H39B 104(3)
C34 C39 H39B 109(3)
H39A C39 H39B 114(4)
C39 C40 H40A 111(2)
C39 C40 H40B 115(2)
H40A C40 H40B 108(3)
C39 C40 H40C 108(2)
H40A C40 H40C 109(3)
H40B C40 H40C 105(3)
C38 C41 C42 111.0(3)
C38 C41 H41A 109(2)
C42 C41 H41A 112(2)
C38 C41 H41B 112(2)
C42 C41 H41B 108(2)
H41A C41 H41B 105(3)
C41 C42 H42A 110(3)
C41 C42 H42B 110(2)
H42A C42 H42B 113(4)
C41 C42 H42C 112(3)
H42A C42 H42C 105(4)
H42B C42 H42C 107(4)

loop_
_geom_bond_atom_site_label_1
_geom_bond_atom_site_label_2
_geom_bond_distance
Br1 C12 1.901(3)
Br2 C24 1.896(3)
Br3 C36 1.905(3)
C1 C6 1.380(4)
C1 C2 1.403(4)
C1 C7 1.470(4)
C2 C3 1.391(4)
C2 H2 0.91(3)
C3 C4 1.392(4)
C3 C19 1.470(4)
C4 C5 1.384(4)
C4 H4 0.90(4)
C5 C6 1.392(4)
C5 C31 1.471(4)
C6 H6 0.95(3)
C7 C8 1.326(4)
C7 H7 0.98(4)
C8 C9 1.477(4)
C8 H8 0.96(3)
C9 C10 1.414(4)
C9 C14 1.419(4)
C10 C11 1.398(4)
C10 C15 1.503(5)
C11 C12 1.370(5)
C11 H11 0.98(4)
C12 C13 1.379(5)
C13 C14 1.384(4)
C13 H13 0.90(4)
C14 C17 1.518(5)
C15 C16 1.520(6)
C15 H15A 0.89(4)
C15 H15B 0.93(3)
C16 H16A 0.98(4)
C16 H16B 0.89(4)
C16 H16C 0.97(4)
C17 C18 1.511(5)
C17 H17A 0.98(3)
C17 H17B 0.99(4)
C18 H18A 0.99(4)
C18 H18B 0.98(5)
C18 H18C 1.06(5)
C19 C20 1.326(4)
C19 H19 0.94(4)
C20 C21 1.478(4)
C20 H20 0.82(4)
C21 C22 1.404(4)
C21 C26 1.411(4)
C22 C23 1.395(4)
C22 C27 1.503(4)
C23 C24 1.375(5)
C23 H23 0.88(4)
C24 C25 1.378(5)
C25 C26 1.385(4)
C25 H25 0.92(4)
C26 C29 1.513(5)
C27 C28 1.516(5)
C27 H27A 0.96(4)
C27 H27B 0.96(4)
C28 H28A 0.97(4)
C28 H28B 0.94(5)
C28 H28C 0.93(4)
C29 C30 1.505(5)
C29 H29A 0.99(4)
C29 H29B 1.03(3)
C30 H30A 0.95(5)
C30 H30B 0.88(4)
C30 H30C 0.91(4)
C31 C32 1.332(4)
C31 H31 0.93(3)
C32 C33 1.481(4)
C32 H32 0.93(4)
C33 C38 1.408(4)
C33 C34 1.412(4)
C34 C35 1.386(4)
C34 C39 1.517(4)
C35 C36 1.377(4)
C35 H35 0.94(4)
C36 C37 1.370(4)
C37 C38 1.391(4)
C37 H37 0.95(4)
C38 C41 1.510(4)
C39 C40 1.513(5)
C39 H39A 0.97(4)
C39 H39B 0.99(5)
C40 H40A 1.00(4)
C40 H40B 0.98(4)
C40 H40C 0.98(4)
C41 C42 1.519(5)
C41 H41A 1.04(5)
C41 H41B 0.98(4)
C42 H42A 0.97(5)
C42 H42B 1.01(4)
C42 H42C 1.03(6)

loop_
_geom_torsion_atom_site_label_1
_geom_torsion_atom_site_label_2
_geom_torsion_atom_site_label_3
_geom_torsion_atom_site_label_4
_geom_torsion
C6 C1 C2 C3 0.1(5)
C7 C1 C2 C3 177.6(3)
C1 C2 C3 C4 -2.9(5)
C1 C2 C3 C19 176.6(3)
C2 C3 C4 C5 3.9(5)
C19 C3 C4 C5 -175.5(3)
C3 C4 C5 C6 -2.1(5)
C3 C4 C5 C31 178.7(3)
C2 C1 C6 C5 1.8(5)
C7 C1 C6 C5 -175.8(3)
C4 C5 C6 C1 -0.8(5)
C31 C5 C6 C1 178.3(3)
C6 C1 C7 C8 -166.8(3)
C2 C1 C7 C8 15.7(5)
C1 C7 C8 C9 -176.0(3)
C7 C8 C9 C10 -44.0(5)
C7 C8 C9 C14 138.3(3)
C14 C9 C10 C11 -0.5(4)
C8 C9 C10 C11 -178.1(3)
C14 C9 C10 C15 177.3(3)
C8 C9 C10 C15 -0.4(5)
C9 C10 C11 C12 -0.7(5)
C15 C10 C11 C12 -178.6(3)
C10 C11 C12 C13 1.3(5)
C10 C11 C12 Br1 -179.9(2)
C11 C12 C13 C14 -0.6(5)
Br1 C12 C13 C14 -179.4(2)
C12 C13 C14 C9 -0.6(5)
C12 C13 C14 C17 -179.5(3)
C10 C9 C14 C13 1.1(4)
C8 C9 C14 C13 178.9(3)
C10 C9 C14 C17 -180.0(3)
C8 C9 C14 C17 -2.2(4)
C11 C10 C15 C16 -77.3(4)
C9 C10 C15 C16 105.0(4)
C13 C14 C17 C18 0.9(5)
C9 C14 C17 C18 -178.0(3)
C2 C3 C19 C20 -155.7(3)
C4 C3 C19 C20 23.7(5)
C3 C19 C20 C21 172.5(3)
C19 C20 C21 C22 58.6(5)
C19 C20 C21 C26 -121.6(4)
C26 C21 C22 C23 1.1(4)
C20 C21 C22 C23 -179.1(3)
C26 C21 C22 C27 -178.2(3)
C20 C21 C22 C27 1.6(5)
C21 C22 C23 C24 1.1(5)
C27 C22 C23 C24 -179.6(3)
C22 C23 C24 C25 -2.1(5)
C22 C23 C24 Br2 177.1(2)
C23 C24 C25 C26 0.9(5)
Br2 C24 C25 C26 -178.3(2)
C24 C25 C26 C21 1.2(5)
C24 C25 C26 C29 178.5(3)
C22 C21 C26 C25 -2.2(4)
C20 C21 C26 C25 178.0(3)
C22 C21 C26 C29 -179.5(3)
C20 C21 C26 C29 0.7(4)
C23 C22 C27 C28 75.2(4)
C21 C22 C27 C28 -105.5(4)
C25 C26 C29 C30 13.0(5)
C21 C26 C29 C30 -169.7(3)
C4 C5 C31 C32 -174.2(3)
C6 C5 C31 C32 6.6(5)
C5 C31 C32 C33 176.0(3)
C31 C32 C33 C38 124.4(4)
C31 C32 C33 C34 -57.8(5)
C38 C33 C34 C35 -0.4(4)
C32 C33 C34 C35 -178.2(3)
C38 C33 C34 C39 176.8(3)
C32 C33 C34 C39 -1.0(5)
C33 C34 C35 C36 -0.1(5)
C39 C34 C35 C36 -177.4(3)
C34 C35 C36 C37 0.7(5)
C34 C35 C36 Br3 -179.6(2)
C35 C36 C37 C38 -0.7(5)
Br3 C36 C37 C38 179.6(2)
C36 C37 C38 C33 0.2(4)
C36 C37 C38 C41 -176.7(3)
C34 C33 C38 C37 0.4(4)
C32 C33 C38 C37 178.2(3)
C34 C33 C38 C41 177.2(3)
C32 C33 C38 C41 -5.0(4)
C35 C34 C39 C40 -3.3(5)
C33 C34 C39 C40 179.5(3)
C37 C38 C41 C42 90.9(4)
C33 C38 C41 C42 -86.0(4)
